data_4503416
loop_
_publ_author_name
'Zhu, Xiandong'
'L\"u, Jian'
'Li, Xiaoju'
'Gao, Shuiying'
'Li, Guoliang'
'Xiao, Fuxian'
'Cao, Rong'

_publ_section_title
;
 Syntheses, Structures, Near-Infrared, and Visible Luminescence of
 Lanthanide-Organic Frameworks with Flexible Macrocyclic Polyamine Ligands
;
_journal_issue 6
_journal_name_full 'Crystal Growth &amp; Design'
_journal_page_first 1897
_journal_paper_doi 10.1021/cg701098t
_journal_volume 8
_journal_year 2008
_chemical_formula_sum 'C18 H34 Eu N5 O13'
_chemical_formula_weight 680.46
_chemical_name_systematic
; 
 ? 
;
_space_group_IT_number 2
_symmetry_cell_setting triclinic
_symmetry_space_group_name_Hall '-P 1'
_symmetry_space_group_name_H-M 'P -1'
_atom_sites_solution_hydrogens geom
_atom_sites_solution_primary direct
_atom_sites_solution_secondary difmap
_audit_creation_method SHELXL-97
_cell_angle_alpha 65.094(7)
_cell_angle_beta 71.784(9)
_cell_angle_gamma 68.418(9)
_cell_formula_units_Z 2
_cell_length_a 8.8994(12)
_cell_length_b 11.8747(15)
_cell_length_c 13.5596(19)
_cell_measurement_reflns_used 3692
_cell_measurement_temperature 294.1500
_cell_measurement_theta_max 27.4835
_cell_measurement_theta_min 2.5052
_cell_volume 1187.3(3)
_computing_cell_refinement 'CrystalClear (Rigaku/MSC Inc., 2005)'
_computing_data_collection 'CrystalClear (Rigaku/MSC Inc., 2005)'
_computing_data_reduction 'CrystalClear (Rigaku/MSC Inc., 2005)'
_computing_molecular_graphics 'Bruker SHELXTL'
_computing_publication_material 'Bruker SHELXTL'
_computing_structure_refinement 'SHELXL-97 (Sheldrick, 1997)'
_computing_structure_solution 'SHELXS-97 (Sheldrick, 1990)'
_diffrn_ambient_temperature 294.1500
_diffrn_measured_fraction_theta_full 0.976
_diffrn_measured_fraction_theta_max 0.976
_diffrn_measurement_device_type 'mercury CCD'
_diffrn_measurement_method dtprofit.ref
_diffrn_radiation_monochromator graphite
_diffrn_radiation_source 'fine-focus sealed tube'
_diffrn_radiation_type MoK\a
_diffrn_radiation_wavelength 0.71073
_diffrn_reflns_av_R_equivalents 0.0209
_diffrn_reflns_av_sigmaI/netI 0.0339
_diffrn_reflns_limit_h_max 11
_diffrn_reflns_limit_h_min -11
_diffrn_reflns_limit_k_max 15
_diffrn_reflns_limit_k_min -15
_diffrn_reflns_limit_l_max 17
_diffrn_reflns_limit_l_min -13
_diffrn_reflns_number 9322
_diffrn_reflns_theta_full 27.48
_diffrn_reflns_theta_max 27.48
_diffrn_reflns_theta_min 2.10
_exptl_absorpt_coefficient_mu 2.720
_exptl_absorpt_correction_T_max 0.013
_exptl_absorpt_correction_T_min 0.002
_exptl_absorpt_correction_type numerical
_exptl_absorpt_process_details 'SADABS (Sheldrick, 1996)'
_exptl_crystal_colour Colorless
_exptl_crystal_density_diffrn 1.903
_exptl_crystal_density_method 'not measured'
_exptl_crystal_description Prism
_exptl_crystal_F_000 688
_exptl_crystal_size_max 0.1100
_exptl_crystal_size_mid 0.0900
_exptl_crystal_size_min 0.0600
_refine_diff_density_max 2.072
_refine_diff_density_min -0.745
_refine_diff_density_rms 0.196
_refine_ls_extinction_method none
_refine_ls_goodness_of_fit_ref 1.172
_refine_ls_hydrogen_treatment mixed
_refine_ls_matrix_type full
_refine_ls_number_parameters 342
_refine_ls_number_reflns 5333
_refine_ls_number_restraints 0
_refine_ls_restrained_S_all 1.172
_refine_ls_R_factor_all 0.0348
_refine_ls_R_factor_gt 0.0306
_refine_ls_shift/su_max 0.001
_refine_ls_shift/su_mean 0.000
_refine_ls_structure_factor_coef Fsqd
_refine_ls_weighting_details 'calc w=1/[\s^2^(Fo^2^)+(0.0468P)^2^+1.9713P] where P=(Fo^2^+2Fc^2^)/3'
_refine_ls_weighting_scheme calc
_refine_ls_wR_factor_gt 0.0766
_refine_ls_wR_factor_ref 0.0910
_reflns_number_gt 4882
_reflns_number_total 5333
_reflns_threshold_expression >2sigma(I)
_cod_data_source_file cg701098t-file002.cif
_cod_data_source_block CCDC_661349_Eu
_cod_depositor_comments
;
The following automatic conversions were performed:

'_symmetry_cell_setting' value 'Triclinic' changed to 'triclinic'
according to /home/saulius/struct/CIF-dictionaries/cif_core.dic
dictionary named 'cif_core.dic' version 2.4.1 from 2010-06-29.

Automatic conversion script
Id: cif_fix_values 1715 2011-07-08 13:25:40Z adriana 
;
_cod_original_sg_symbol_H-M P-1
_cod_database_code 4503416

loop_
_symmetry_equiv_pos_as_xyz
'x, y, z'
'-x, -y, -z'

loop_
_atom_site_label
_atom_site_type_symbol
_atom_site_fract_x
_atom_site_fract_y
_atom_site_fract_z
_atom_site_U_iso_or_equiv
_atom_site_adp_type
_atom_site_occupancy
_atom_site_symmetry_multiplicity
_atom_site_calc_flag
_atom_site_refinement_flags
Eu1 Eu 0.24283(2) -0.000417(18) 0.011008(14) 0.01660(8) Uani 1 1 d .
O1 O 0.2921(4) 0.0516(3) 0.1514(2) 0.0225(6) Uani 1 1 d .
O2 O 0.5316(3) 0.0956(3) 0.1187(2) 0.0225(6) Uani 1 1 d .
O3 O -0.0457(3) 0.0537(3) 0.8216(2) 0.0241(6) Uani 1 1 d .
O4 O 0.1680(4) 0.1076(3) 0.8271(2) 0.0243(6) Uani 1 1 d .
O5 O 0.0607(4) 0.2238(3) -0.0053(2) 0.0240(6) Uani 1 1 d .
O6 O -0.1289(4) 0.1392(3) 0.0054(2) 0.0275(7) Uani 1 1 d .
O7 O -0.6289(3) 0.7872(3) 0.1401(3) 0.0259(6) Uani 1 1 d .
O8 O -0.4103(4) 0.8605(3) 0.0795(2) 0.0265(7) Uani 1 1 d .
O9 O 0.6123(9) -0.2759(7) 0.6073(7) 0.112(2) Uani 1 1 d .
O10 O 0.5593(18) -0.4357(12) 0.6428(13) 0.264(8) Uani 1 1 d .
O11 O 0.7479(13) -0.3952(8) 0.5202(9) 0.170(5) Uani 1 1 d .
N1 N 0.2711(4) -0.0251(4) 0.3813(3) 0.0225(7) Uani 1 1 d .
N2 N 0.0204(4) 0.1261(4) 0.5980(3) 0.0218(7) Uani 1 1 d .
N3 N -0.1346(5) 0.4761(4) -0.0967(4) 0.0350(9) Uani 1 1 d .
N4 N -0.2227(5) 0.5922(4) 0.1678(4) 0.0369(10) Uani 1 1 d .
N5 N 0.6395(8) -0.3762(6) 0.5942(5) 0.0570(14) Uani 1 1 d .
C1 C 0.4024(5) 0.0674(4) 0.1797(3) 0.0182(8) Uani 1 1 d .
C2 C 0.3734(6) 0.0591(5) 0.2997(3) 0.0270(9) Uani 1 1 d .
H2A H 0.4817 0.0281 0.3219 0.032 Uiso 1 1 calc R
H2B H 0.3210 0.1473 0.3028 0.032 Uiso 1 1 calc R
C3 C 0.2390(5) -0.0053(4) 0.4881(3) 0.0264(10) Uani 1 1 d .
H3A H 0.3412 -0.0021 0.5003 0.032 Uiso 1 1 calc R
H3B H 0.2027 -0.0781 0.5499 0.032 Uiso 1 1 calc R
C4 C 0.1063(5) 0.1205(4) 0.4849(3) 0.0262(9) Uani 1 1 d .
H4A H 0.1567 0.1932 0.4438 0.031 Uiso 1 1 calc R
H4B H 0.0241 0.1315 0.4441 0.031 Uiso 1 1 calc R
C5 C 0.1413(5) 0.1222(5) 0.6560(3) 0.0272(9) Uani 1 1 d .
H5A H 0.1664 0.2067 0.6230 0.033 Uiso 1 1 calc R
H5B H 0.2448 0.0557 0.6437 0.033 Uiso 1 1 calc R
C6 C 0.0796(5) 0.0925(4) 0.7802(3) 0.0193(8) Uani 1 1 d .
C7 C -0.1231(6) 0.2457(4) 0.5928(4) 0.0297(10) Uani 1 1 d .
H7A H -0.0811 0.3226 0.5496 0.036 Uiso 1 1 calc R
H7B H -0.1705 0.2471 0.6688 0.036 Uiso 1 1 calc R
C8 C 0.3604(5) -0.1590(5) 0.3917(4) 0.0281(9) Uani 1 1 d .
H8A H 0.4557 -0.1845 0.4269 0.034 Uiso 1 1 calc R
H8B H 0.4041 -0.1639 0.3165 0.034 Uiso 1 1 calc R
C9 C 0.2598(6) -0.2568(5) 0.4585(4) 0.0312(10) Uani 1 1 d .
H9A H 0.3360 -0.3447 0.4706 0.037 Uiso 1 1 calc R
H9B H 0.2104 -0.2478 0.5320 0.037 Uiso 1 1 calc R
C10 C -0.0766(5) 0.2342(4) -0.0214(3) 0.0216(8) Uani 1 1 d .
C11 C -0.1863(7) 0.3650(5) -0.0755(6) 0.0496(16) Uani 1 1 d .
H11A H -0.1976 0.3676 -0.1468 0.060 Uiso 1 1 calc R
H11B H -0.2969 0.3732 -0.0278 0.060 Uiso 1 1 calc R
C12 C -0.2706(8) 0.5796(5) -0.0634(7) 0.0575(18) Uani 1 1 d .
H12A H -0.2276 0.6536 -0.0824 0.069 Uiso 1 1 calc R
H12B H -0.3569 0.6096 -0.1075 0.069 Uiso 1 1 calc R
C13 C -0.3466(8) 0.5416(11) 0.0547(8) 0.094(4) Uani 1 1 d .
H13A H -0.4022 0.4754 0.0712 0.113 Uiso 1 1 calc R
H13B H -0.4323 0.6178 0.0683 0.113 Uiso 1 1 calc R
C14 C -0.2255(9) 0.4863(7) 0.1381(7) 0.0618(19) Uani 1 1 d .
H14A H -0.2622 0.4184 0.2057 0.074 Uiso 1 1 calc R
H14B H -0.1134 0.4471 0.1037 0.074 Uiso 1 1 calc R
C15 C -0.3878(6) 0.6554(5) 0.2179(5) 0.0434(14) Uani 1 1 d .
H15A H -0.3760 0.6790 0.2764 0.052 Uiso 1 1 calc R
H15B H -0.4534 0.5921 0.2541 0.052 Uiso 1 1 calc R
C16 C -0.4832(5) 0.7757(4) 0.1381(3) 0.0193(8) Uani 1 1 d .
C17 C -0.1043(8) 0.5370(8) 0.2483(5) 0.067(2) Uani 1 1 d .
H17A H -0.0938 0.6091 0.2619 0.081 Uiso 1 1 calc R
H17B H -0.1526 0.4802 0.3197 0.081 Uiso 1 1 calc R
C18 C -0.0611(8) 0.5371(8) -0.2098(6) 0.0632(19) Uani 1 1 d .
H18A H -0.0549 0.6220 -0.2176 0.076 Uiso 1 1 calc R
H18B H -0.1345 0.5530 -0.2589 0.076 Uiso 1 1 calc R
H2D H 0.597(7) 0.230(5) 0.251(5) 0.022(15) Uiso 1 1 d .
H2N H -0.008(5) 0.060(4) 0.637(4) 0.010(10) Uiso 1 1 d .
OW1 O -0.0344(4) 0.1628(4) 0.2671(3) 0.0378(8) Uani 1 1 d .
OW2 O 0.6625(6) 0.2133(5) 0.2136(4) 0.0527(12) Uani 1 1 d .

loop_
_atom_site_aniso_label
_atom_site_aniso_U_11
_atom_site_aniso_U_22
_atom_site_aniso_U_33
_atom_site_aniso_U_23
_atom_site_aniso_U_13
_atom_site_aniso_U_12
Eu1 0.01783(11) 0.02283(12) 0.01246(10) -0.00667(8) 0.00066(7) -0.01141(8)
O1 0.0209(14) 0.0354(16) 0.0165(13) -0.0115(12) -0.0008(11) -0.0126(12)
O2 0.0177(14) 0.0358(16) 0.0201(14) -0.0146(12) 0.0027(11) -0.0131(12)
O3 0.0202(14) 0.0386(17) 0.0166(13) -0.0103(12) 0.0010(11) -0.0144(13)
O4 0.0249(15) 0.0382(17) 0.0150(13) -0.0088(12) -0.0018(11) -0.0162(13)
O5 0.0195(14) 0.0251(15) 0.0273(15) -0.0082(12) -0.0038(12) -0.0074(12)
O6 0.0364(17) 0.0301(16) 0.0237(15) -0.0109(13) -0.0020(13) -0.0187(14)
O7 0.0161(14) 0.0296(16) 0.0323(16) -0.0109(13) -0.0009(12) -0.0095(12)
O8 0.0267(16) 0.0306(16) 0.0226(14) -0.0071(13) 0.0024(12) -0.0165(13)
O9 0.112(5) 0.121(6) 0.148(7) -0.084(5) 0.003(5) -0.060(5)
O10 0.268(15) 0.186(11) 0.303(18) 0.008(11) 0.020(13) -0.195(12)
O11 0.186(9) 0.106(6) 0.156(8) -0.062(6) 0.072(7) -0.041(6)
N1 0.0210(17) 0.0342(19) 0.0124(15) -0.0097(14) 0.0014(13) -0.0093(15)
N2 0.0229(18) 0.032(2) 0.0126(15) -0.0092(15) 0.0011(13) -0.0112(15)
N3 0.025(2) 0.027(2) 0.053(3) -0.0098(19) -0.0103(18) -0.0083(16)
N4 0.029(2) 0.030(2) 0.045(2) -0.0099(19) -0.0034(18) -0.0070(17)
N5 0.060(3) 0.054(3) 0.057(3) -0.007(3) -0.011(3) -0.030(3)
C1 0.0157(18) 0.0239(19) 0.0144(17) -0.0094(15) 0.0008(14) -0.0045(15)
C2 0.026(2) 0.044(3) 0.0186(19) -0.0146(19) 0.0016(16) -0.018(2)
C3 0.025(2) 0.040(3) 0.0136(18) -0.0111(18) -0.0022(16) -0.008(2)
C4 0.027(2) 0.038(2) 0.0130(18) -0.0116(17) 0.0009(16) -0.0094(19)
C5 0.022(2) 0.050(3) 0.0161(19) -0.0149(19) 0.0014(16) -0.017(2)
C6 0.0180(18) 0.026(2) 0.0143(17) -0.0083(15) 0.0000(14) -0.0074(16)
C7 0.032(2) 0.031(2) 0.024(2) -0.0110(18) -0.0022(18) -0.0073(19)
C8 0.021(2) 0.036(2) 0.023(2) -0.0113(18) -0.0015(16) -0.0026(18)
C9 0.031(2) 0.033(2) 0.023(2) -0.0077(19) -0.0042(18) -0.0046(19)
C10 0.0198(19) 0.023(2) 0.025(2) -0.0118(16) 0.0011(16) -0.0099(16)
C11 0.030(3) 0.031(3) 0.094(5) -0.023(3) -0.025(3) -0.002(2)
C12 0.041(3) 0.029(3) 0.102(6) -0.015(3) -0.041(4) 0.005(2)
C13 0.025(3) 0.171(10) 0.139(8) -0.130(8) -0.011(4) 0.001(4)
C14 0.063(4) 0.055(4) 0.086(5) -0.045(4) 0.008(4) -0.031(3)
C15 0.026(2) 0.029(2) 0.049(3) -0.001(2) 0.002(2) 0.000(2)
C16 0.0191(19) 0.0206(18) 0.0173(17) -0.0077(15) 0.0023(14) -0.0078(15)
C17 0.053(4) 0.083(5) 0.037(3) -0.007(3) -0.019(3) 0.005(4)
C18 0.039(3) 0.086(5) 0.057(4) -0.010(4) -0.013(3) -0.023(3)
OW1 0.0363(19) 0.050(2) 0.0287(17) -0.0184(16) -0.0022(14) -0.0116(16)
OW2 0.038(2) 0.078(3) 0.061(3) -0.041(3) 0.003(2) -0.026(2)

loop_
_atom_type_symbol
_atom_type_description
_atom_type_scat_dispersion_real
_atom_type_scat_dispersion_imag
_atom_type_scat_source
C C 0.0033 0.0016 'International Tables Vol C Tables 4.2.6.8 and 6.1.1.4'
H H 0.0000 0.0000 'International Tables Vol C Tables 4.2.6.8 and 6.1.1.4'
Eu Eu -0.1578 3.6682 'International Tables Vol C Tables 4.2.6.8 and 6.1.1.4'
N N 0.0061 0.0033 'International Tables Vol C Tables 4.2.6.8 and 6.1.1.4'
O O 0.0106 0.0060 'International Tables Vol C Tables 4.2.6.8 and 6.1.1.4'

loop_
_geom_angle_atom_site_label_1
_geom_angle_atom_site_label_2
_geom_angle_atom_site_label_3
_geom_angle
_geom_angle_site_symmetry_1
_geom_angle_site_symmetry_3
O8 Eu1 O6 145.83(11) 2_565 2
O8 Eu1 O3 139.02(11) 2_565 2_556
O6 Eu1 O3 74.46(10) 2 2_556
O8 Eu1 O1 72.75(10) 2_565 .
O6 Eu1 O1 140.62(10) 2 .
O3 Eu1 O1 69.82(10) 2_556 .
O8 Eu1 O4 78.10(10) 2_565 1_554
O6 Eu1 O4 74.99(11) 2 1_554
O3 Eu1 O4 122.84(10) 2_556 1_554
O1 Eu1 O4 139.68(10) . 1_554
O8 Eu1 O7 114.68(10) 2_565 1_645
O6 Eu1 O7 77.58(11) 2 1_645
O3 Eu1 O7 71.35(10) 2_556 1_645
O1 Eu1 O7 75.80(10) . 1_645
O4 Eu1 O7 143.10(11) 1_554 1_645
O8 Eu1 O2 73.58(10) 2_565 2_655
O6 Eu1 O2 78.42(10) 2 2_655
O3 Eu1 O2 142.88(10) 2_556 2_655
O1 Eu1 O2 123.07(9) . 2_655
O4 Eu1 O2 72.26(10) 1_554 2_655
O7 Eu1 O2 78.46(10) 1_645 2_655
O8 Eu1 O5 72.80(10) 2_565 .
O6 Eu1 O5 116.44(11) 2 .
O3 Eu1 O5 81.48(10) 2_556 .
O1 Eu1 O5 74.27(10) . .
O4 Eu1 O5 70.85(10) 1_554 .
O7 Eu1 O5 144.96(10) 1_645 .
O2 Eu1 O5 134.03(10) 2_655 .
O8 Eu1 O6 113.26(10) 2_565 .
O6 Eu1 O6 72.63(11) 2 .
O3 Eu1 O6 61.35(9) 2_556 .
O1 Eu1 O6 103.16(9) . .
O4 Eu1 O6 63.91(9) 1_554 .
O7 Eu1 O6 129.00(9) 1_645 .
O2 Eu1 O6 132.10(9) 2_655 .
O5 Eu1 O6 44.44(9) . .
O8 Eu1 O8 70.47(11) 2_565 1_645
O6 Eu1 O8 112.98(10) 2 1_645
O3 Eu1 O8 105.89(9) 2_556 1_645
O1 Eu1 O8 63.41(9) . 1_645
O4 Eu1 O8 130.35(9) 1_554 1_645
O7 Eu1 O8 44.28(9) 1_645 1_645
O2 Eu1 O8 62.65(9) 2_655 1_645
O5 Eu1 O8 130.11(9) . 1_645
O6 Eu1 O8 165.07(8) . 1_645
O8 Eu1 C16 93.24(11) 2_565 1_645
O6 Eu1 C16 94.83(11) 2 1_645
O3 Eu1 C16 88.13(10) 2_556 1_645
O1 Eu1 C16 68.33(10) . 1_645
O4 Eu1 C16 141.47(10) 1_554 1_645
O7 Eu1 C16 21.48(10) 1_645 1_645
O2 Eu1 C16 69.29(10) 2_655 1_645
O5 Eu1 C16 142.50(10) . 1_645
O6 Eu1 C16 148.93(9) . 1_645
O8 Eu1 C16 22.80(9) 1_645 1_645
O8 Eu1 Eu1 135.75(8) 2_565 2
O6 Eu1 Eu1 42.29(8) 2 2
O3 Eu1 Eu1 61.33(7) 2_556 2
O1 Eu1 Eu1 124.72(7) . 2
O4 Eu1 Eu1 63.44(7) 1_554 2
O7 Eu1 Eu1 109.26(7) 1_645 2
O2 Eu1 Eu1 111.50(7) 2_655 2
O5 Eu1 Eu1 74.47(7) . 2
O6 Eu1 Eu1 30.34(6) . 2
O8 Eu1 Eu1 152.61(6) 1_645 2
C16 Eu1 Eu1 130.43(7) 1_645 2
C1 O1 Eu1 142.3(2) . .
C1 O2 Eu1 133.4(3) . 2_655
C6 O3 Eu1 143.4(3) . 2_556
C6 O4 Eu1 134.2(3) . 1_556
C10 O5 Eu1 108.9(3) . .
C10 O6 Eu1 158.9(3) . 2
C10 O6 Eu1 80.3(3) . .
Eu1 O6 Eu1 107.37(11) 2 .
C16 O7 Eu1 111.8(3) . 1_465
C16 O8 Eu1 170.6(3) . 2_565
C16 O8 Eu1 79.4(2) . 1_465
Eu1 O8 Eu1 109.53(11) 2_565 1_465
C8 N1 C2 108.9(3) . .
C8 N1 C3 110.8(3) . .
C2 N1 C3 107.1(3) . .
C5 N2 C4 109.2(3) . .
C5 N2 C7 110.1(4) . .
C4 N2 C7 112.0(3) . .
C5 N2 H2N 103(3) . .
C4 N2 H2N 110(3) . .
C7 N2 H2N 112(3) . .
C11 N3 C18 116.1(6) . .
C11 N3 C12 112.8(4) . .
C18 N3 C12 106.3(5) . .
C15 N4 C14 111.9(5) . .
C15 N4 C17 110.0(5) . .
C14 N4 C17 108.8(5) . .
O10 N5 O11 124.9(12) . .
O10 N5 O9 118.7(12) . .
O11 N5 O9 116.1(8) . .
O2 C1 O1 127.0(3) . .
O2 C1 C2 115.7(4) . .
O1 C1 C2 117.3(3) . .
N1 C2 C1 115.7(4) . .
N1 C2 H2A 108.3 . .
C1 C2 H2A 108.3 . .
N1 C2 H2B 108.3 . .
C1 C2 H2B 108.3 . .
H2A C2 H2B 107.4 . .
N1 C3 C4 109.2(3) . .
N1 C3 H3A 109.8 . .
C4 C3 H3A 109.8 . .
N1 C3 H3B 109.8 . .
C4 C3 H3B 109.8 . .
H3A C3 H3B 108.3 . .
N2 C4 C3 113.1(3) . .
N2 C4 H4A 109.0 . .
C3 C4 H4A 109.0 . .
N2 C4 H4B 109.0 . .
C3 C4 H4B 109.0 . .
H4A C4 H4B 107.8 . .
N2 C5 C6 113.3(3) . .
N2 C5 H5A 108.9 . .
C6 C5 H5A 108.9 . .
N2 C5 H5B 108.9 . .
C6 C5 H5B 108.9 . .
H5A C5 H5B 107.7 . .
O3 C6 O4 128.9(4) . .
O3 C6 C5 117.2(4) . .
O4 C6 C5 113.9(3) . .
N2 C7 C9 115.1(4) . 2_556
N2 C7 H7A 108.5 . .
C9 C7 H7A 108.5 2_556 .
N2 C7 H7B 108.5 . .
C9 C7 H7B 108.5 2_556 .
H7A C7 H7B 107.5 . .
N1 C8 C9 115.3(4) . .
N1 C8 H8A 108.4 . .
C9 C8 H8A 108.4 . .
N1 C8 H8B 108.4 . .
C9 C8 H8B 108.4 . .
H8A C8 H8B 107.5 . .
C7 C9 C8 116.1(4) 2_556 .
C7 C9 H9A 108.3 2_556 .
C8 C9 H9A 108.3 . .
C7 C9 H9B 108.3 2_556 .
C8 C9 H9B 108.3 . .
H9A C9 H9B 107.4 . .
O6 C10 O5 122.7(4) . .
O6 C10 C11 116.6(4) . .
O5 C10 C11 120.6(4) . .
N3 C11 C10 117.0(4) . .
N3 C11 H11A 108.0 . .
C10 C11 H11A 108.0 . .
N3 C11 H11B 108.0 . .
C10 C11 H11B 108.0 . .
H11A C11 H11B 107.3 . .
C13 C12 N3 114.9(6) . .
C13 C12 H12A 108.5 . .
N3 C12 H12A 108.5 . .
C13 C12 H12B 108.5 . .
N3 C12 H12B 108.5 . .
H12A C12 H12B 107.5 . .
C12 C13 C14 115.7(6) . .
C12 C13 H13A 108.4 . .
C14 C13 H13A 108.4 . .
C12 C13 H13B 108.4 . .
C14 C13 H13B 108.4 . .
H13A C13 H13B 107.4 . .
N4 C14 C13 109.5(6) . .
N4 C14 H14A 109.8 . .
C13 C14 H14A 109.8 . .
N4 C14 H14B 109.8 . .
C13 C14 H14B 109.8 . .
H14A C14 H14B 108.2 . .
N4 C15 C16 115.4(4) . .
N4 C15 H15A 108.4 . .
C16 C15 H15A 108.4 . .
N4 C15 H15B 108.4 . .
C16 C15 H15B 108.4 . .
H15A C15 H15B 107.5 . .
O7 C16 O8 124.5(4) . .
O7 C16 C15 119.4(4) . .
O8 C16 C15 116.0(4) . .
O7 C16 Eu1 46.7(2) . 1_465
O8 C16 Eu1 77.8(2) . 1_465
C15 C16 Eu1 165.7(3) . 1_465
C18 C17 N4 114.5(6) 2_565 .
C18 C17 H17A 108.6 2_565 .
N4 C17 H17A 108.6 . .
C18 C17 H17B 108.6 2_565 .
N4 C17 H17B 108.6 . .
H17A C17 H17B 107.6 . .
N3 C18 C17 115.1(6) . 2_565
N3 C18 H18A 108.5 . .
C17 C18 H18A 108.5 2_565 .
N3 C18 H18B 108.5 . .
C17 C18 H18B 108.5 2_565 .
H18A C18 H18B 107.5 . .

loop_
_geom_bond_atom_site_label_1
_geom_bond_atom_site_label_2
_geom_bond_distance
_geom_bond_site_symmetry_2
Eu1 O8 2.334(3) 2_565
Eu1 O6 2.340(3) 2
Eu1 O3 2.397(3) 2_556
Eu1 O1 2.430(3) .
Eu1 O4 2.454(3) 1_554
Eu1 O7 2.478(3) 1_645
Eu1 O2 2.490(3) 2_655
Eu1 O5 2.513(3) .
Eu1 O6 3.117(3) .
Eu1 O8 3.141(3) 1_645
Eu1 C16 3.160(4) 1_645
Eu1 Eu1 4.4207(7) 2
O1 C1 1.256(5) .
O2 C1 1.255(5) .
O2 Eu1 2.490(3) 2_655
O3 C6 1.241(5) .
O3 Eu1 2.397(3) 2_556
O4 C6 1.252(5) .
O4 Eu1 2.454(3) 1_556
O5 C10 1.261(5) .
O6 C10 1.247(5) .
O6 Eu1 2.340(3) 2
O7 C16 1.246(5) .
O7 Eu1 2.478(3) 1_465
O8 C16 1.245(5) .
O8 Eu1 2.334(3) 2_565
O8 Eu1 3.141(3) 1_465
O9 N5 1.203(8) .
O10 N5 1.062(9) .
O11 N5 1.190(10) .
N1 C8 1.460(6) .
N1 C2 1.471(5) .
N1 C3 1.487(5) .
N2 C5 1.497(5) .
N2 C4 1.502(5) .
N2 C7 1.514(6) .
N2 H2N 0.82(5) .
N3 C11 1.442(7) .
N3 C18 1.446(8) .
N3 C12 1.486(7) .
N4 C15 1.476(6) .
N4 C14 1.483(7) .
N4 C17 1.529(8) .
C1 C2 1.533(5) .
C2 H2A 0.9900 .
C2 H2B 0.9900 .
C3 C4 1.519(6) .
C3 H3A 0.9900 .
C3 H3B 0.9900 .
C4 H4A 0.9900 .
C4 H4B 0.9900 .
C5 C6 1.526(5) .
C5 H5A 0.9900 .
C5 H5B 0.9900 .
C7 C9 1.521(7) 2_556
C7 H7A 0.9900 .
C7 H7B 0.9900 .
C8 C9 1.531(7) .
C8 H8A 0.9900 .
C8 H8B 0.9900 .
C9 C7 1.521(7) 2_556
C9 H9A 0.9900 .
C9 H9B 0.9900 .
C10 C11 1.508(7) .
C11 H11A 0.9900 .
C11 H11B 0.9900 .
C12 C13 1.471(12) .
C12 H12A 0.9900 .
C12 H12B 0.9900 .
C13 C14 1.578(11) .
C13 H13A 0.9900 .
C13 H13B 0.9900 .
C14 H14A 0.9900 .
C14 H14B 0.9900 .
C15 C16 1.521(6) .
C15 H15A 0.9900 .
C15 H15B 0.9900 .
C16 Eu1 3.160(4) 1_465
C17 C18 1.472(9) 2_565
C17 H17A 0.9900 .
C17 H17B 0.9900 .
C18 C17 1.472(9) 2_565
C18 H18A 0.9900 .
C18 H18B 0.9900 .
OW2 H2D 0.68(5) .

loop_
_geom_torsion_atom_site_label_1
_geom_torsion_atom_site_label_2
_geom_torsion_atom_site_label_3
_geom_torsion_atom_site_label_4
_geom_torsion
_geom_torsion_site_symmetry_1
_geom_torsion_site_symmetry_4
O8 Eu1 O1 C1 -40.9(4) 2_565 .
O6 Eu1 O1 C1 129.9(4) 2 .
O3 Eu1 O1 C1 156.1(5) 2_556 .
O4 Eu1 O1 C1 -86.5(5) 1_554 .
O7 Eu1 O1 C1 81.1(4) 1_645 .
O2 Eu1 O1 C1 15.3(5) 2_655 .
O5 Eu1 O1 C1 -117.4(4) . .
O6 Eu1 O1 C1 -151.5(4) . .
O8 Eu1 O1 C1 35.4(4) 1_645 .
C16 Eu1 O1 C1 59.9(4) 1_645 .
Eu1 Eu1 O1 C1 -175.1(4) 2 .
O8 Eu1 O5 C10 144.3(3) 2_565 .
O6 Eu1 O5 C10 -0.2(3) 2 .
O3 Eu1 O5 C10 -68.0(3) 2_556 .
O1 Eu1 O5 C10 -139.4(3) . .
O4 Eu1 O5 C10 61.2(3) 1_554 .
O7 Eu1 O5 C10 -107.1(3) 1_645 .
O2 Eu1 O5 C10 99.6(3) 2_655 .
O6 Eu1 O5 C10 -10.7(2) . .
O8 Eu1 O5 C10 -171.7(2) 1_645 .
C16 Eu1 O5 C10 -143.6(3) 1_645 .
Eu1 Eu1 O5 C10 -5.5(2) 2 .
O8 Eu1 O6 C10 -15.8(3) 2_565 .
O6 Eu1 O6 C10 -159.8(3) 2 .
O3 Eu1 O6 C10 118.8(3) 2_556 .
O1 Eu1 O6 C10 60.9(2) . .
O4 Eu1 O6 C10 -78.4(2) 1_554 .
O7 Eu1 O6 C10 143.1(2) 1_645 .
O2 Eu1 O6 C10 -104.3(3) 2_655 .
O5 Eu1 O6 C10 10.4(2) . .
O8 Eu1 O6 C10 85.7(4) 1_645 .
C16 Eu1 O6 C10 130.6(3) 1_645 .
Eu1 Eu1 O6 C10 -159.8(3) 2 .
O8 Eu1 O6 Eu1 144.01(12) 2_565 2
O6 Eu1 O6 Eu1 0.0 2 2
O3 Eu1 O6 Eu1 -81.44(13) 2_556 2
O1 Eu1 O6 Eu1 -139.34(11) . 2
O4 Eu1 O6 Eu1 81.43(13) 1_554 2
O7 Eu1 O6 Eu1 -57.10(16) 1_645 2
O2 Eu1 O6 Eu1 55.53(16) 2_655 2
O5 Eu1 O6 Eu1 170.15(18) . 2
O8 Eu1 O6 Eu1 -114.5(3) 1_645 2
C16 Eu1 O6 Eu1 -69.6(2) 1_645 2
Eu1 O2 C1 O1 -52.7(6) 2_655 .
Eu1 O2 C1 C2 131.0(3) 2_655 .
Eu1 O1 C1 O2 22.5(7) . .
Eu1 O1 C1 C2 -161.2(3) . .
C8 N1 C2 C1 67.9(5) . .
C3 N1 C2 C1 -172.2(4) . .
O2 C1 C2 N1 -154.2(4) . .
O1 C1 C2 N1 29.1(6) . .
C8 N1 C3 C4 -163.7(4) . .
C2 N1 C3 C4 77.7(4) . .
C5 N2 C4 C3 64.1(5) . .
C7 N2 C4 C3 -173.8(4) . .
N1 C3 C4 N2 158.2(4) . .
C4 N2 C5 C6 -165.1(4) . .
C7 N2 C5 C6 71.6(5) . .
Eu1 O3 C6 O4 9.2(8) 2_556 .
Eu1 O3 C6 C5 -173.2(3) 2_556 .
Eu1 O4 C6 O3 31.2(7) 1_556 .
Eu1 O4 C6 C5 -146.4(3) 1_556 .
N2 C5 C6 O3 12.1(6) . .
N2 C5 C6 O4 -170.0(4) . .
C5 N2 C7 C9 -176.6(4) . 2_556
C4 N2 C7 C9 61.8(5) . 2_556
C2 N1 C8 C9 -170.0(4) . .
C3 N1 C8 C9 72.5(5) . .
N1 C8 C9 C7 67.3(5) . 2_556
Eu1 O6 C10 O5 -130.9(7) 2 .
Eu1 O6 C10 O5 -17.4(4) . .
Eu1 O6 C10 C11 48.9(10) 2 .
Eu1 O6 C10 C11 162.4(4) . .
Eu1 O5 C10 O6 22.7(5) . .
Eu1 O5 C10 C11 -157.1(4) . .
C18 N3 C11 C10 102.5(6) . .
C12 N3 C11 C10 -134.3(6) . .
O6 C10 C11 N3 174.0(5) . .
O5 C10 C11 N3 -6.2(8) . .
C11 N3 C12 C13 60.1(7) . .
C18 N3 C12 C13 -171.5(6) . .
N3 C12 C13 C14 56.2(9) . .
C15 N4 C14 C13 58.5(7) . .
C17 N4 C14 C13 -179.8(6) . .
C12 C13 C14 N4 93.9(8) . .
C14 N4 C15 C16 -94.7(6) . .
C17 N4 C15 C16 144.3(6) . .
Eu1 O7 C16 O8 0.6(5) 1_465 .
Eu1 O7 C16 C15 175.7(3) 1_465 .
Eu1 O8 C16 O7 162.8(15) 2_565 .
Eu1 O8 C16 O7 -0.5(4) 1_465 .
Eu1 O8 C16 C15 -12.3(19) 2_565 .
Eu1 O8 C16 C15 -175.7(4) 1_465 .
Eu1 O8 C16 Eu1 163.3(17) 2_565 1_465
N4 C15 C16 O7 131.9(5) . .
N4 C15 C16 O8 -52.6(7) . .
N4 C15 C16 Eu1 144.7(11) . 1_465
C15 N4 C17 C18 175.5(6) . 2_565
C14 N4 C17 C18 52.6(8) . 2_565
C11 N3 C18 C17 -71.2(8) . 2_565
C12 N3 C18 C17 162.3(6) . 2_565
